data_7219912
loop_
_publ_author_name
'Lodinsk\'y, Jakub'
'Vinkl\'arek, Jarom\'ir'
'Dost\'al, Libor'
'R\%u\<zi\<ckov\'a, Zde\<nka'
'Honz\'i\<cek, Jan'

_publ_section_title
;
 Stabilization of \h3-indenyl compounds by sterically demanding
 N,N-chelating ligands in the molybdenum coordination sphere
;
_journal_issue 34
_journal_name_full 'RSC Adv.'
_journal_page_first 27140
_journal_paper_doi 10.1039/C5RA01450F
_journal_volume 5
_journal_year 2015
_chemical_formula_moiety 'C27 H23 Cl Mo N2 O2, C H Cl3'
_chemical_formula_sum 'C28 H24 Cl4 Mo N2 O2'
_chemical_formula_weight 658.23
_chemical_name_systematic
; 
 ? 
;
_space_group_IT_number 14
_symmetry_cell_setting monoclinic
_symmetry_space_group_name_Hall '-P 2ybc'
_symmetry_space_group_name_H-M 'P 1 21/c 1'
_atom_sites_solution_hydrogens geom
_atom_sites_solution_primary direct
_atom_sites_solution_secondary difmap
_audit_creation_method SHELXL-97
_audit_update_record
;
2015-01-21 deposited with the CCDC.
2015-03-11 downloaded from the CCDC.
;
_cell_angle_alpha 90
_cell_angle_beta 120.819(3)
_cell_angle_gamma 90
_cell_formula_units_Z 4
_cell_length_a 11.1001(6)
_cell_length_b 13.4010(7)
_cell_length_c 21.5380(6)
_cell_measurement_reflns_used 29420
_cell_measurement_temperature 150(1)
_cell_measurement_theta_max 27.5
_cell_measurement_theta_min 1
_cell_volume 2751.4(2)
_computing_cell_refinement 'COLLECT and DENZO'
_computing_data_collection 'COLLECT (Hooft, 1998) and DENZO (Otwinowski & Minor, 1997)'
_computing_data_reduction 'COLLECT and DENZO'
_computing_molecular_graphics 'PLATON (Spek, 2003)'
_computing_publication_material 'SHELXL-97 (Sheldrick, 2008)'
_computing_structure_refinement 'SHELXL-97 (Sheldrick, 1997)'
_computing_structure_solution 'SIR92 (Altomare et al., 1994)'
_diffrn_ambient_temperature 150(1)
_diffrn_detector_area_resol_mean 9.091
_diffrn_measured_fraction_theta_full 0.996
_diffrn_measured_fraction_theta_max 0.996
_diffrn_measurement_device_type 'Bruker Nonius KappaCCD area detector'
_diffrn_measurement_method '\f and \w scans to fill the Ewald sphere'
_diffrn_radiation_monochromator graphite
_diffrn_radiation_source 'fine-focus sealed tube'
_diffrn_radiation_type MoK\a
_diffrn_radiation_wavelength 0.71073
_diffrn_reflns_av_R_equivalents 0.0452
_diffrn_reflns_av_sigmaI/netI 0.0326
_diffrn_reflns_limit_h_max 14
_diffrn_reflns_limit_h_min -14
_diffrn_reflns_limit_k_max 17
_diffrn_reflns_limit_k_min -16
_diffrn_reflns_limit_l_max 27
_diffrn_reflns_limit_l_min -25
_diffrn_reflns_number 29324
_diffrn_reflns_theta_full 27.50
_diffrn_reflns_theta_max 27.50
_diffrn_reflns_theta_min 3.04
_diffrn_standards_number 0
_exptl_absorpt_coefficient_mu 0.895
_exptl_absorpt_correction_T_max 0.941
_exptl_absorpt_correction_T_min 0.815
_exptl_absorpt_correction_type integration
_exptl_absorpt_process_details
;
Gaussian integration (Coppens, 1970)
;
_exptl_crystal_colour red
_exptl_crystal_density_diffrn 1.589
_exptl_crystal_density_method 'not measured'
_exptl_crystal_description block
_exptl_crystal_F_000 1328
_exptl_crystal_size_max 0.36
_exptl_crystal_size_mid 0.22
_exptl_crystal_size_min 0.10
_refine_diff_density_max 0.635
_refine_diff_density_min -0.612
_refine_diff_density_rms 0.100
_refine_ls_extinction_method none
_refine_ls_goodness_of_fit_ref 1.084
_refine_ls_hydrogen_treatment constr
_refine_ls_matrix_type full
_refine_ls_number_parameters 334
_refine_ls_number_reflns 6295
_refine_ls_number_restraints 0
_refine_ls_restrained_S_all 1.084
_refine_ls_R_factor_all 0.0494
_refine_ls_R_factor_gt 0.0320
_refine_ls_shift/su_max 0.003
_refine_ls_shift/su_mean 0.000
_refine_ls_structure_factor_coef Fsqd
_refine_ls_weighting_details 'calc w=1/[\s^2^(Fo^2^)+(0.0188P)^2^+4.3659P] where P=(Fo^2^+2Fc^2^)/3'
_refine_ls_weighting_scheme calc
_refine_ls_wR_factor_gt 0.0641
_refine_ls_wR_factor_ref 0.0725
_reflns_number_gt 5138
_reflns_number_total 6295
_reflns_threshold_expression >2sigma(I)
_cod_data_source_file c5ra01450f1.cif
_cod_data_source_block shelxl
_cod_original_sg_symbol_H-M 'P 21/c'
_cod_database_code 7219912

loop_
_symmetry_equiv_pos_as_xyz
'x, y, z'
'-x, y+1/2, -z+1/2'
'-x, -y, -z'
'x, -y-1/2, z-1/2'

loop_
_atom_site_label
_atom_site_type_symbol
_atom_site_fract_x
_atom_site_fract_y
_atom_site_fract_z
_atom_site_U_iso_or_equiv
_atom_site_adp_type
_atom_site_occupancy
_atom_site_symmetry_multiplicity
_atom_site_calc_flag
_atom_site_refinement_flags
Mo1 Mo 0.26328(2) 0.220307(15) 0.963219(10) 0.01387(6) Uani 1 1 d .
Cl1 Cl 0.04689(6) 0.32125(5) 0.90122(3) 0.02254(13) Uani 1 1 d .
Cl3 Cl -0.12379(9) 0.22644(7) 1.05120(5) 0.0513(2) Uani 1 1 d .
Cl4 Cl -0.30393(11) 0.29869(9) 0.90660(5) 0.0624(3) Uani 1 1 d .
Cl2 Cl -0.13645(11) 0.43694(7) 1.01976(5) 0.0600(3) Uani 1 1 d .
O2 O 0.19481(19) 0.16490(14) 1.08158(9) 0.0251(4) Uani 1 1 d .
O1 O 0.3953(2) 0.37973(14) 1.08551(10) 0.0286(4) Uani 1 1 d .
N1 N 0.2871(2) 0.27352(15) 0.86915(10) 0.0171(4) Uani 1 1 d .
C26 C 0.3500(3) 0.32357(19) 1.03833(13) 0.0200(5) Uani 1 1 d .
C27 C 0.2178(2) 0.18149(18) 1.03586(13) 0.0177(5) Uani 1 1 d .
C4 C 0.4363(3) 0.1219(2) 0.98138(13) 0.0213(5) Uani 1 1 d .
H4 H 0.4194 0.1067 0.9354 0.026 Uiso 1 1 d R
C1 C 0.5631(3) 0.1754(2) 1.10134(13) 0.0218(5) Uani 1 1 d .
C22 C 0.1631(2) 0.12087(18) 0.81468(13) 0.0184(5) Uani 1 1 d .
N2 N 0.1364(2) 0.11261(15) 0.87007(10) 0.0172(4) Uani 1 1 d .
C15 C 0.2623(3) 0.2186(2) 0.75517(13) 0.0224(5) Uani 1 1 d .
C6 C 0.6606(3) 0.2183(2) 1.16708(14) 0.0284(6) Uani 1 1 d .
C19 C 0.0321(3) -0.0288(2) 0.75874(14) 0.0286(6) Uani 1 1 d .
H19 H 0.0007 -0.0780 0.7234 0.034 Uiso 1 1 d R
C5 C 0.5162(3) 0.2025(2) 1.02563(13) 0.0224(5) Uani 1 1 d .
H5 H 0.5357 0.2617 1.0100 0.027 Uiso 1 1 d R
C12 C 0.3470(3) 0.3575(2) 0.86476(13) 0.0221(5) Uani 1 1 d .
C16 C 0.2131(3) 0.1443(2) 0.69952(14) 0.0281(6) Uani 1 1 d .
H16 H 0.2297 0.1519 0.6616 0.034 Uiso 1 1 d R
C23 C 0.2405(2) 0.20606(18) 0.81376(12) 0.0181(5) Uani 1 1 d .
C20 C 0.0001(3) -0.0329(2) 0.81177(15) 0.0283(6) Uani 1 1 d .
H20 H -0.0563 -0.0843 0.8117 0.034 Uiso 1 1 d R
C8 C 0.5970(3) 0.0922(2) 1.22617(14) 0.0312(6) Uani 1 1 d .
H8 H 0.6106 0.0652 1.2691 0.037 Uiso 1 1 d R
C18 C 0.1130(3) 0.05121(19) 0.75793(13) 0.0230(5) Uani 1 1 d .
C14 C 0.3314(3) 0.3055(2) 0.75415(14) 0.0274(6) Uani 1 1 d .
H14 H 0.3505 0.3159 0.7173 0.033 Uiso 1 1 d R
C28 C -0.1440(3) 0.3162(2) 0.98703(16) 0.0329(6) Uani 1 1 d .
H28 H -0.0678 0.3081 0.9771 0.039 Uiso 1 1 d R
C21 C 0.0518(3) 0.03942(19) 0.86696(14) 0.0218(5) Uani 1 1 d .
C9 C 0.4975(3) 0.0484(2) 1.16034(14) 0.0259(6) Uani 1 1 d .
C2 C 0.4830(3) 0.0917(2) 1.09832(13) 0.0212(5) Uani 1 1 d .
C13 C 0.3696(3) 0.3744(2) 0.80713(14) 0.0271(6) Uani 1 1 d .
H13 H 0.4119 0.4334 0.8055 0.033 Uiso 1 1 d R
C25 C 0.0089(3) 0.0353(2) 0.92226(15) 0.0284(6) Uani 1 1 d .
H25A H 0.0879 0.0162 0.9681 0.034 Uiso 1 1 d R
H25B H -0.0649 -0.0128 0.9077 0.034 Uiso 1 1 d R
H25C H -0.0239 0.0998 0.9264 0.034 Uiso 1 1 d R
C3 C 0.3878(3) 0.06851(19) 1.02105(13) 0.0206(5) Uani 1 1 d .
H3 H 0.3101 0.0267 1.0019 0.025 Uiso 1 1 d R
C11 C 0.4133(3) -0.0403(2) 1.15817(17) 0.0364(7) Uani 1 1 d .
H11A H 0.3285 -0.0181 1.1553 0.044 Uiso 1 1 d R
H11B H 0.4670 -0.0793 1.2012 0.044 Uiso 1 1 d R
H11C H 0.3905 -0.0804 1.1166 0.044 Uiso 1 1 d R
C17 C 0.1428(3) 0.0640(2) 0.70122(14) 0.0276(6) Uani 1 1 d .
H17 H 0.1130 0.0160 0.6651 0.033 Uiso 1 1 d R
C7 C 0.6752(3) 0.1733(2) 1.22932(14) 0.0324(7) Uani 1 1 d .
H7 H 0.7398 0.1996 1.2743 0.039 Uiso 1 1 d R
C24 C 0.3918(3) 0.4348(2) 0.92248(15) 0.0305(6) Uani 1 1 d .
H24A H 0.3135 0.4531 0.9274 0.037 Uiso 1 1 d R
H24B H 0.4256 0.4926 0.9097 0.037 Uiso 1 1 d R
H24C H 0.4654 0.4082 0.9675 0.037 Uiso 1 1 d R
C10 C 0.7483(3) 0.3075(2) 1.17284(17) 0.0408(8) Uani 1 1 d .
H10A H 0.7278 0.3268 1.1255 0.049 Uiso 1 1 d R
H10B H 0.8458 0.2905 1.2020 0.049 Uiso 1 1 d R
H10C H 0.7275 0.3619 1.1948 0.049 Uiso 1 1 d R

loop_
_atom_site_aniso_label
_atom_site_aniso_U_11
_atom_site_aniso_U_22
_atom_site_aniso_U_33
_atom_site_aniso_U_23
_atom_site_aniso_U_13
_atom_site_aniso_U_12
Mo1 0.01447(10) 0.01454(10) 0.01330(9) 0.00026(8) 0.00762(7) 0.00026(8)
Cl1 0.0212(3) 0.0250(3) 0.0216(3) 0.0068(2) 0.0111(2) 0.0075(2)
Cl3 0.0412(5) 0.0585(6) 0.0557(5) 0.0218(4) 0.0258(4) 0.0153(4)
Cl4 0.0523(5) 0.0841(8) 0.0316(4) -0.0030(4) 0.0076(4) -0.0202(5)
Cl2 0.0688(6) 0.0448(5) 0.0517(5) -0.0074(4) 0.0204(5) 0.0091(5)
O2 0.0277(10) 0.0312(10) 0.0210(9) 0.0018(8) 0.0157(8) -0.0024(8)
O1 0.0350(11) 0.0243(10) 0.0252(10) -0.0090(8) 0.0145(9) -0.0062(8)
N1 0.0171(10) 0.0194(10) 0.0153(9) 0.0008(8) 0.0087(8) 0.0000(8)
C26 0.0197(12) 0.0210(12) 0.0204(12) 0.0029(10) 0.0111(10) -0.0001(10)
C27 0.0158(12) 0.0165(11) 0.0174(11) -0.0002(9) 0.0060(9) 0.0017(9)
C4 0.0186(12) 0.0275(13) 0.0184(12) -0.0005(10) 0.0100(10) 0.0063(10)
C1 0.0170(12) 0.0272(13) 0.0210(12) 0.0017(10) 0.0095(10) 0.0052(10)
C22 0.0165(12) 0.0189(12) 0.0171(11) -0.0008(9) 0.0067(9) 0.0025(9)
N2 0.0172(10) 0.0169(10) 0.0164(9) -0.0005(8) 0.0078(8) -0.0005(8)
C15 0.0214(12) 0.0294(14) 0.0159(11) 0.0034(10) 0.0093(10) 0.0040(11)
C6 0.0190(13) 0.0356(15) 0.0244(13) -0.0022(12) 0.0066(11) 0.0042(12)
C19 0.0314(16) 0.0251(14) 0.0223(13) -0.0075(11) 0.0086(12) -0.0048(12)
C5 0.0172(12) 0.0282(14) 0.0222(12) 0.0029(10) 0.0105(10) 0.0035(10)
C12 0.0198(13) 0.0263(14) 0.0203(12) 0.0014(10) 0.0103(10) -0.0014(10)
C16 0.0356(15) 0.0353(16) 0.0166(12) 0.0005(11) 0.0157(11) 0.0056(12)
C23 0.0182(12) 0.0219(13) 0.0136(11) 0.0011(9) 0.0076(9) 0.0030(10)
C20 0.0290(15) 0.0224(13) 0.0291(14) -0.0039(11) 0.0116(12) -0.0081(11)
C8 0.0290(15) 0.0429(17) 0.0197(13) 0.0102(12) 0.0109(11) 0.0156(13)
C18 0.0237(13) 0.0224(13) 0.0172(12) -0.0003(10) 0.0063(10) 0.0050(10)
C14 0.0256(14) 0.0406(17) 0.0197(12) 0.0070(11) 0.0142(11) 0.0005(12)
C28 0.0296(15) 0.0397(17) 0.0322(15) -0.0009(13) 0.0178(13) 0.0027(13)
C21 0.0223(13) 0.0194(13) 0.0221(12) -0.0009(10) 0.0101(11) -0.0026(10)
C9 0.0243(14) 0.0292(15) 0.0256(13) 0.0079(11) 0.0139(11) 0.0108(11)
C2 0.0164(12) 0.0242(13) 0.0211(12) 0.0028(10) 0.0082(10) 0.0078(10)
C13 0.0265(14) 0.0307(15) 0.0251(13) 0.0058(11) 0.0138(11) -0.0041(11)
C25 0.0298(15) 0.0294(15) 0.0319(14) -0.0044(12) 0.0201(13) -0.0103(12)
C3 0.0179(12) 0.0187(12) 0.0227(12) 0.0004(10) 0.0087(10) 0.0050(10)
C11 0.0355(17) 0.0360(17) 0.0365(16) 0.0143(13) 0.0177(14) 0.0089(13)
C17 0.0347(15) 0.0286(14) 0.0158(12) -0.0038(11) 0.0104(11) 0.0054(12)
C7 0.0252(14) 0.0450(18) 0.0186(13) -0.0018(12) 0.0050(11) 0.0088(13)
C24 0.0417(17) 0.0254(14) 0.0292(14) -0.0024(11) 0.0217(13) -0.0117(12)
C10 0.0279(16) 0.0453(19) 0.0365(17) -0.0065(14) 0.0073(13) -0.0087(14)

loop_
_atom_type_symbol
_atom_type_description
_atom_type_scat_dispersion_real
_atom_type_scat_dispersion_imag
_atom_type_scat_source
C C 0.0033 0.0016 'International Tables Vol C Tables 4.2.6.8 and 6.1.1.4'
H H 0.0000 0.0000 'International Tables Vol C Tables 4.2.6.8 and 6.1.1.4'
O O 0.0106 0.0060 'International Tables Vol C Tables 4.2.6.8 and 6.1.1.4'
N N 0.0061 0.0033 'International Tables Vol C Tables 4.2.6.8 and 6.1.1.4'
Cl Cl 0.1484 0.1585 'International Tables Vol C Tables 4.2.6.8 and 6.1.1.4'
Mo Mo -1.6832 0.6857 'International Tables Vol C Tables 4.2.6.8 and 6.1.1.4'

loop_
_exptl_crystal_face_index_h
_exptl_crystal_face_index_k
_exptl_crystal_face_index_l
_exptl_crystal_face_perp_dist
1 0 -1 0.042
-1 0 1 0.051
-1 0 -1 0.064
0 0 1 0.142
0 -1 1 0.090
0 1 -1 0.063
0 1 1 0.130
1 0 1 0.155

loop_
_geom_angle_atom_site_label_1
_geom_angle_atom_site_label_2
_geom_angle_atom_site_label_3
_geom_angle
C27 Mo1 C26 75.26(10)
C27 Mo1 C4 105.07(10)
C26 Mo1 C4 105.18(10)
C27 Mo1 N2 103.93(9)
C26 Mo1 N2 172.47(9)
C4 Mo1 N2 82.30(8)
C27 Mo1 N1 172.46(8)
C26 Mo1 N1 106.24(9)
C4 Mo1 N1 81.81(8)
N2 Mo1 N1 73.59(7)
C27 Mo1 C3 71.08(9)
C26 Mo1 C3 105.01(9)
C4 Mo1 C3 35.34(9)
N2 Mo1 C3 81.54(8)
N1 Mo1 C3 115.09(8)
C27 Mo1 C5 103.39(9)
C26 Mo1 C5 70.94(10)
C4 Mo1 C5 35.18(9)
N2 Mo1 C5 116.33(8)
N1 Mo1 C5 84.00(8)
C3 Mo1 C5 55.75(9)
C27 Mo1 Cl1 90.01(7)
C26 Mo1 Cl1 89.41(7)
C4 Mo1 Cl1 161.12(7)
N2 Mo1 Cl1 83.09(5)
N1 Mo1 Cl1 82.64(5)
C3 Mo1 Cl1 151.80(7)
C5 Mo1 Cl1 152.01(7)
C12 N1 C23 118.3(2)
C12 N1 Mo1 127.82(16)
C23 N1 Mo1 113.73(15)
O1 C26 Mo1 173.7(2)
O2 C27 Mo1 175.0(2)
C5 C4 C3 106.3(2)
C5 C4 Mo1 81.39(15)
C3 C4 Mo1 80.96(14)
C5 C4 H4 126.8
C3 C4 H4 126.9
Mo1 C4 H4 105.1
C6 C1 C2 121.2(2)
C6 C1 C5 132.1(3)
C2 C1 C5 106.7(2)
N2 C22 C18 122.4(2)
N2 C22 C23 118.3(2)
C18 C22 C23 119.3(2)
C21 N2 C22 118.3(2)
C21 N2 Mo1 127.64(16)
C22 N2 Mo1 113.73(15)
C14 C15 C23 117.3(2)
C14 C15 C16 122.8(2)
C23 C15 C16 119.9(2)
C1 C6 C7 116.4(3)
C1 C6 C10 123.0(3)
C7 C6 C10 120.6(3)
C20 C19 C18 119.1(2)
C20 C19 H19 120.6
C18 C19 H19 120.3
C4 C5 C1 107.5(2)
C4 C5 Mo1 63.43(13)
C1 C5 Mo1 106.78(16)
C4 C5 H5 126.2
C1 C5 H5 126.3
Mo1 C5 H5 97.7
N1 C12 C13 121.3(2)
N1 C12 C24 119.4(2)
C13 C12 C24 119.3(2)
C17 C16 C15 120.8(2)
C17 C16 H16 119.5
C15 C16 H16 119.7
N1 C23 C15 122.6(2)
N1 C23 C22 118.3(2)
C15 C23 C22 119.0(2)
C19 C20 C21 120.8(3)
C19 C20 H20 119.6
C21 C20 H20 119.6
C7 C8 C9 122.1(3)
C7 C8 H8 118.9
C9 C8 H8 119.0
C19 C18 C22 117.8(2)
C19 C18 C17 122.1(2)
C22 C18 C17 120.1(2)
C13 C14 C15 119.4(2)
C13 C14 H14 120.3
C15 C14 H14 120.3
Cl4 C28 Cl2 109.75(17)
Cl4 C28 Cl3 110.10(17)
Cl2 C28 Cl3 110.83(16)
Cl4 C28 H28 108.7
Cl2 C28 H28 108.8
Cl3 C28 H28 108.7
N2 C21 C20 121.3(2)
N2 C21 C25 119.4(2)
C20 C21 C25 119.3(2)
C2 C9 C8 116.2(3)
C2 C9 C11 122.6(3)
C8 C9 C11 121.2(3)
C9 C2 C1 121.8(2)
C9 C2 C3 131.3(3)
C1 C2 C3 106.8(2)
C14 C13 C12 120.9(3)
C14 C13 H13 119.6
C12 C13 H13 119.6
C21 C25 H25A 109.5
C21 C25 H25B 109.4
H25A C25 H25B 109.5
C21 C25 H25C 109.4
H25A C25 H25C 109.5
H25B C25 H25C 109.5
C4 C3 C2 107.5(2)
C4 C3 Mo1 63.70(13)
C2 C3 Mo1 107.10(16)
C4 C3 H3 126.2
C2 C3 H3 126.4
Mo1 C3 H3 97.1
C9 C11 H11A 109.3
C9 C11 H11B 109.5
H11A C11 H11B 109.5
C9 C11 H11C 109.6
H11A C11 H11C 109.5
H11B C11 H11C 109.5
C16 C17 C18 120.9(2)
C16 C17 H17 119.7
C18 C17 H17 119.5
C8 C7 C6 122.3(3)
C8 C7 H7 118.9
C6 C7 H7 118.9
C12 C24 H24A 109.6
C12 C24 H24B 109.5
H24A C24 H24B 109.5
C12 C24 H24C 109.4
H24A C24 H24C 109.5
H24B C24 H24C 109.5
C6 C10 H10A 109.6
C6 C10 H10B 109.2
H10A C10 H10B 109.5
C6 C10 H10C 109.6
H10A C10 H10C 109.5
H10B C10 H10C 109.5

loop_
_geom_bond_atom_site_label_1
_geom_bond_atom_site_label_2
_geom_bond_distance
Mo1 C27 1.945(2)
Mo1 C26 1.965(3)
Mo1 C4 2.193(2)
Mo1 N2 2.280(2)
Mo1 N1 2.2872(19)
Mo1 C3 2.416(2)
Mo1 C5 2.424(2)
Mo1 Cl1 2.4690(6)
Cl3 C28 1.757(3)
Cl4 C28 1.748(3)
Cl2 C28 1.750(3)
O2 C27 1.159(3)
O1 C26 1.152(3)
N1 C12 1.335(3)
N1 C23 1.369(3)
C4 C5 1.413(4)
C4 C3 1.415(4)
C4 H4 0.9301
C1 C6 1.392(4)
C1 C2 1.412(4)
C1 C5 1.481(3)
C22 N2 1.373(3)
C22 C18 1.406(3)
C22 C23 1.435(3)
N2 C21 1.335(3)
C15 C14 1.401(4)
C15 C23 1.412(3)
C15 C16 1.434(4)
C6 C7 1.401(4)
C6 C10 1.506(4)
C19 C20 1.360(4)
C19 C18 1.404(4)
C19 H19 0.9300
C5 H5 0.9300
C12 C13 1.405(4)
C12 C24 1.494(4)
C16 C17 1.340(4)
C16 H16 0.9302
C20 C21 1.409(4)
C20 H20 0.9300
C8 C7 1.371(4)
C8 C9 1.403(4)
C8 H8 0.9301
C18 C17 1.430(4)
C14 C13 1.356(4)
C14 H14 0.9301
C28 H28 0.9800
C21 C25 1.493(4)
C9 C2 1.388(4)
C9 C11 1.499(4)
C2 C3 1.477(3)
C13 H13 0.9300
C25 H25A 0.9601
C25 H25B 0.9600
C25 H25C 0.9600
C3 H3 0.9299
C11 H11A 0.9599
C11 H11B 0.9599
C11 H11C 0.9599
C17 H17 0.9300
C7 H7 0.9300
C24 H24A 0.9600
C24 H24B 0.9601
C24 H24C 0.9600
C10 H10A 0.9598
C10 H10B 0.9600
C10 H10C 0.9600
